data_2103979
loop_
_publ_author_name
'Muessig, E.'
'Bramnik, K.G.'
'Ehrenberg, H.'

_publ_section_title
;
 Structural investigation of the Na--Fe--Mo--O system
;
_journal_issue 5
_journal_name_full 'Acta Crystallographica Section B'
_journal_page_first 611
_journal_page_last 616
_journal_paper_doi 10.1107/S0108768103016598
_journal_volume 59
_journal_year 2003
_chemical_formula_sum 'Fe2 Mo3 Na O12'
_chemical_formula_weight 614.51
_chemical_name_systematic
;
 ?
;
_space_group_IT_number 2
_symmetry_space_group_name_Hall '-P 1'
_symmetry_space_group_name_H-M 'P -1'
_atom_sites_solution_hydrogens geom
_atom_sites_solution_primary direct
_atom_sites_solution_secondary difmap
_audit_creation_method SHELXL-97
_cell_angle_alpha 80.205(6)
_cell_angle_beta 83.679(6)
_cell_angle_gamma 80.818(5)
_cell_formula_units_Z 2
_cell_length_a 6.9253(4)
_cell_length_b 6.9513(4)
_cell_length_c 11.0600(9)
_cell_measurement_reflns_used 3616
_cell_measurement_temperature 293(2)
_cell_measurement_theta_max 33.55
_cell_measurement_theta_min 4.43
_cell_volume 516.06(6)
_computing_cell_refinement
;
CrysAlis RED (Oxford Diffraction Limited, 2001)
;
_computing_data_collection
;
CrysAlis CCD (Oxford Diffraction Limited, 2001)
;
_computing_data_reduction
;
CrysAlis RED (Oxford Diffraction Limited, 2001)
;
_computing_structure_refinement 'SHELXL-97 (Sheldrick, 1997)'
_computing_structure_solution 'SHELXS-97 (Sheldrick, 1990)'
_diffrn_ambient_temperature 293(2)
_diffrn_measured_fraction_theta_full 0.666
_diffrn_measured_fraction_theta_max 0.666
_diffrn_measurement_device_type
;
Oxford Diffraction Xcalibur (TM) Single Crystal X-ray Diffractometer
with Sapphire CCD detector
;
_diffrn_measurement_method
;
Rotation method data acquisition using omega and phi scans(s)
;
_diffrn_radiation_monochromator graphite
_diffrn_radiation_source 'fine-focus sealed tube'
_diffrn_radiation_type MoK\a
_diffrn_radiation_wavelength 0.71073
_diffrn_reflns_av_R_equivalents 0.0274
_diffrn_reflns_av_sigmaI/netI 0.0262
_diffrn_reflns_limit_h_max 9
_diffrn_reflns_limit_h_min -10
_diffrn_reflns_limit_k_max 10
_diffrn_reflns_limit_k_min -9
_diffrn_reflns_limit_l_max 14
_diffrn_reflns_limit_l_min -14
_diffrn_reflns_number 4259
_diffrn_reflns_theta_full 33.55
_diffrn_reflns_theta_max 33.55
_diffrn_reflns_theta_min 4.43
_exptl_absorpt_coefficient_mu 6.389
_exptl_absorpt_correction_T_max 0.56512
_exptl_absorpt_correction_T_min 0.32067
_exptl_absorpt_correction_type 'numeric analytical'
_exptl_crystal_colour black
_exptl_crystal_density_diffrn 3.955
_exptl_crystal_density_method 'not measured'
_exptl_crystal_description prism
_exptl_crystal_F_000 570
_exptl_crystal_size_max 0.20
_exptl_crystal_size_mid 0.11
_exptl_crystal_size_min 0.10
_refine_diff_density_max 0.982
_refine_diff_density_min -2.026
_refine_ls_extinction_coef 0.0156(8)
_refine_ls_extinction_expression Fc^*^=kFc[1+0.001xFc^2^\l^3^/sin(2\q)]^-1/4^
_refine_ls_extinction_method SHELXL
_refine_ls_goodness_of_fit_ref 1.138
_refine_ls_hydrogen_treatment mixed
_refine_ls_matrix_type full
_refine_ls_number_parameters 164
_refine_ls_number_reflns 2705
_refine_ls_number_restraints 0
_refine_ls_restrained_S_all 1.138
_refine_ls_R_factor_all 0.0358
_refine_ls_R_factor_gt 0.0311
_refine_ls_shift/su_max 0.000
_refine_ls_shift/su_mean 0.000
_refine_ls_structure_factor_coef Fsqd
_refine_ls_weighting_details 'calc w=1/[\s^2^(Fo^2^)+(0.0365P)^2^+2.6710P] where P=(Fo^2^+2Fc^2^)/3'
_refine_ls_weighting_scheme calc
_refine_ls_wR_factor_gt 0.0787
_refine_ls_wR_factor_ref 0.0805
_reflns_number_gt 2454
_reflns_number_total 2705
_reflns_threshold_expression >2sigma(I)
_cod_data_source_file os5002.cif
_cod_data_source_block (2)
_cod_original_sg_symbol_H-M P-1
_cod_database_code 2103979

loop_
_symmetry_equiv_pos_as_xyz
'x, y, z'
'-x, -y, -z'

loop_
_atom_site_label
_atom_site_fract_x
_atom_site_fract_y
_atom_site_fract_z
_atom_site_U_iso_or_equiv
_atom_site_adp_type
_atom_site_calc_flag
_atom_site_occupancy
_atom_site_type_symbol
Mo1 -0.24084(5) 0.10003(5) -0.14829(4) 0.00931(11) Uani d 1 Mo
Mo2 -0.29352(6) 0.28215(6) 0.18759(4) 0.01106(11) Uani d 1 Mo
Mo3 0.27507(5) 0.29702(6) -0.45490(4) 0.00914(11) Uani d 1 Mo
Fe1 -0.18523(10) 0.17115(10) -0.49169(6) 0.01079(15) Uani d 1 Fe
Fe2 -0.22673(9) -0.22574(9) 0.11109(6) 0.00912(14) Uani d 1 Fe
Na1 -0.1449(5) -0.4105(4) -0.1825(5) 0.0754(15) Uani d 1 Na
O1 -0.1854(5) -0.1492(5) -0.0730(3) 0.0134(7) Uani d 1 O
O2 -0.2019(5) 0.4883(5) 0.0913(3) 0.0157(7) Uani d 1 O
O3 -0.0680(5) 0.2519(5) -0.1270(4) 0.0157(7) Uani d 1 O
O4 -0.4820(5) 0.2054(5) -0.1055(4) 0.0173(7) Uani d 1 O
O5 -0.1598(5) 0.2336(6) 0.3193(4) 0.0192(8) Uani d 1 O
O6 -0.2230(6) 0.0876(6) -0.3043(4) 0.0228(8) Uani d 1 O
O7 0.5182(5) 0.2093(6) -0.4969(4) 0.0226(8) Uani d 1 O
O8 0.1231(5) 0.1336(5) -0.4939(3) 0.0152(7) Uani d 1 O
O9 0.2497(6) 0.2997(6) -0.2949(4) 0.0224(8) Uani d 1 O
O10 0.2104(6) 0.5362(5) -0.5330(4) 0.0225(8) Uani d 1 O
O11 -0.5392(5) 0.3423(6) 0.2296(4) 0.0218(8) Uani d 1 O
O12 -0.2560(6) 0.0662(5) 0.1151(4) 0.0214(8) Uani d 1 O

loop_
_atom_site_aniso_label
_atom_site_aniso_U_11
_atom_site_aniso_U_22
_atom_site_aniso_U_33
_atom_site_aniso_U_12
_atom_site_aniso_U_13
_atom_site_aniso_U_23
Mo1 0.00706(17) 0.00943(17) 0.0108(2) -0.00111(13) -0.00230(13) 0.00097(14)
Mo2 0.00997(18) 0.00875(17) 0.0142(2) -0.00137(13) -0.00341(14) 0.00057(14)
Mo3 0.00863(17) 0.00980(16) 0.0097(2) -0.00336(13) -0.00204(13) -0.00078(14)
Fe1 0.0094(3) 0.0104(3) 0.0122(3) -0.0004(2) -0.0025(2) -0.0008(2)
Fe2 0.0077(3) 0.0086(3) 0.0110(3) -0.0014(2) -0.0024(2) 0.0001(2)
Na1 0.0297(16) 0.0267(14) 0.183(5) 0.0092(13) -0.046(2) -0.041(2)
O1 0.0159(16) 0.0120(14) 0.0113(16) -0.0004(12) -0.0033(13) 0.0006(13)
O2 0.0202(17) 0.0115(14) 0.0149(17) -0.0024(13) 0.0014(14) -0.0028(13)
O3 0.0100(14) 0.0149(15) 0.0237(19) -0.0048(12) -0.0047(14) -0.0019(14)
O4 0.0106(15) 0.0161(16) 0.024(2) -0.0016(13) -0.0008(14) 0.0004(15)
O5 0.0148(16) 0.0212(17) 0.0204(19) 0.0001(14) -0.0051(15) 0.0002(15)
O6 0.030(2) 0.0234(18) 0.0132(18) 0.0004(16) -0.0043(16) -0.0001(15)
O7 0.0120(16) 0.030(2) 0.026(2) -0.0044(15) 0.0009(15) -0.0068(17)
O8 0.0135(15) 0.0153(15) 0.0188(18) -0.0055(13) -0.0057(14) -0.0023(14)
O9 0.028(2) 0.030(2) 0.0112(18) -0.0100(17) 0.0012(15) -0.0045(16)
O10 0.027(2) 0.0138(16) 0.025(2) -0.0044(15) -0.0050(17) 0.0028(16)
O11 0.0124(16) 0.0275(19) 0.024(2) -0.0026(14) -0.0009(15) 0.0002(17)
O12 0.0253(19) 0.0093(14) 0.031(2) -0.0063(14) -0.0037(17) -0.0022(15)

loop_
_atom_type_symbol
_atom_type_description
_atom_type_scat_dispersion_real
_atom_type_scat_dispersion_imag
_atom_type_scat_source
Na Na 0.0362 0.0249 'International Tables Vol C Tables 4.2.6.8 and 6.1.1.4'
Fe Fe 0.3463 0.8444 'International Tables Vol C Tables 4.2.6.8 and 6.1.1.4'
Mo Mo -1.6832 0.6857 'International Tables Vol C Tables 4.2.6.8 and 6.1.1.4'
O O 0.0106 0.0060 'International Tables Vol C Tables 4.2.6.8 and 6.1.1.4'

loop_
_geom_angle_atom_site_label_1
_geom_angle_atom_site_label_2
_geom_angle_atom_site_label_3
_geom_angle_site_symmetry_1
_geom_angle_site_symmetry_3
_geom_angle
O6 Mo1 O4 . . 108.08(19)
O6 Mo1 O3 . . 106.7(2)
O4 Mo1 O3 . . 111.02(17)
O6 Mo1 O1 . . 105.78(17)
O4 Mo1 O1 . . 111.94(17)
O3 Mo1 O1 . . 112.94(16)
O6 Mo1 Na1 . 1_565 95.89(17)
O4 Mo1 Na1 . 1_565 83.46(13)
O3 Mo1 Na1 . 1_565 35.37(12)
O1 Mo1 Na1 . 1_565 147.05(13)
O6 Mo1 Na1 . . 72.39(16)
O4 Mo1 Na1 . . 119.37(13)
O3 Mo1 Na1 . . 127.24(12)
O1 Mo1 Na1 . . 33.64(14)
Na1 Mo1 Na1 1_565 . 156.39(14)
O11 Mo2 O5 . . 109.94(19)
O11 Mo2 O12 . . 109.6(2)
O5 Mo2 O12 . . 108.85(18)
O11 Mo2 O2 . . 109.98(18)
O5 Mo2 O2 . . 105.78(18)
O12 Mo2 O2 . . 112.66(18)
O11 Mo2 Na1 . 2 144.94(16)
O5 Mo2 Na1 . 2 57.77(16)
O12 Mo2 Na1 . 2 105.49(15)
O2 Mo2 Na1 . 2 53.43(14)
O7 Mo3 O10 . . 110.3(2)
O7 Mo3 O9 . . 108.2(2)
O10 Mo3 O9 . . 109.7(2)
O7 Mo3 O8 . . 108.16(18)
O10 Mo3 O8 . . 109.98(18)
O9 Mo3 O8 . . 110.52(18)
O7 Fe1 O6 1_455 . 88.97(17)
O7 Fe1 O5 1_455 1_554 88.46(16)
O6 Fe1 O5 . 1_554 174.82(17)
O7 Fe1 O10 1_455 2_564 88.11(17)
O6 Fe1 O10 . 2_564 89.94(17)
O5 Fe1 O10 1_554 2_564 94.47(16)
O7 Fe1 O8 1_455 . 177.76(16)
O6 Fe1 O8 . . 93.26(16)
O5 Fe1 O8 1_554 . 89.30(15)
O10 Fe1 O8 2_564 . 92.16(15)
O7 Fe1 O8 1_455 2_554 99.01(15)
O6 Fe1 O8 . 2_554 87.28(15)
O5 Fe1 O8 1_554 2_554 88.69(15)
O10 Fe1 O8 2_564 2_554 172.30(15)
O8 Fe1 O8 . 2_554 80.84(15)
O9 Fe2 O4 2 2_455 91.60(17)
O9 Fe2 O12 2 . 94.29(17)
O4 Fe2 O12 2_455 . 89.91(16)
O9 Fe2 O1 2 . 176.27(16)
O4 Fe2 O1 2_455 . 92.06(15)
O12 Fe2 O1 . . 85.01(16)
O9 Fe2 O2 2 1_545 90.58(16)
O4 Fe2 O2 2_455 1_545 88.68(15)
O12 Fe2 O2 . 1_545 174.97(17)
O1 Fe2 O2 . 1_545 90.21(15)
O9 Fe2 O3 2 2 85.24(16)
O4 Fe2 O3 2_455 2 176.83(16)
O12 Fe2 O3 . 2 90.59(15)
O1 Fe2 O3 . 2 91.10(15)
O2 Fe2 O3 1_545 2 91.08(15)
O9 Fe2 Na1 2 2_545 73.06(15)
O4 Fe2 Na1 2_455 2_545 136.17(12)
O12 Fe2 Na1 . 2_545 131.06(13)
O1 Fe2 Na1 . 2_545 104.66(14)
O2 Fe2 Na1 1_545 2_545 51.85(12)
O3 Fe2 Na1 2 2_545 42.42(11)
O11 Na1 O3 2_455 1_545 108.48(19)
O11 Na1 O1 2_455 . 91.64(18)
O3 Na1 O1 1_545 . 133.0(3)
O11 Na1 O2 2_455 2 171.0(3)
O3 Na1 O2 1_545 2 71.10(14)
O1 Na1 O2 . 2 82.74(15)
O11 Na1 O5 2_455 2 123.8(2)
O3 Na1 O5 1_545 2 113.73(17)
O1 Na1 O5 . 2 85.72(16)
O2 Na1 O5 2 2 62.96(13)
O11 Na1 O2 2_455 1_545 100.5(2)
O3 Na1 O2 1_545 1_545 70.95(18)
O1 Na1 O2 . 1_545 63.72(17)
O2 Na1 O2 2 1_545 70.76(17)
O5 Na1 O2 2 1_545 127.07(16)
O11 Na1 Mo2 2_455 2 151.08(19)
O3 Na1 Mo2 1_545 2 99.50(13)
O1 Na1 Mo2 . 2 73.89(12)
O2 Na1 Mo2 2 2 32.93(9)
O5 Na1 Mo2 2 2 32.48(9)
O2 Na1 Mo2 1_545 2 95.34(13)
O11 Na1 Fe2 2_455 2_545 144.67(16)
O3 Na1 Fe2 1_545 2_545 36.60(10)
O1 Na1 Fe2 . 2_545 116.36(16)
O2 Na1 Fe2 2 2_545 36.75(8)
O5 Na1 Fe2 2 2_545 81.71(11)
O2 Na1 Fe2 1_545 2_545 75.90(12)
Mo2 Na1 Fe2 2 2_545 62.90(5)
O11 Na1 Mo1 2_455 1_545 82.35(14)
O3 Na1 Mo1 1_545 1_545 26.38(9)
O1 Na1 Mo1 . 1_545 140.2(2)
O2 Na1 Mo1 2 1_545 97.48(12)
O5 Na1 Mo1 2 1_545 129.88(15)
O2 Na1 Mo1 1_545 1_545 78.73(12)
Mo2 Na1 Mo1 2 1_545 124.72(8)
Fe2 Na1 Mo1 2_545 1_545 62.38(5)
O11 Na1 Mo1 2_455 . 80.67(13)
O3 Na1 Mo1 1_545 . 158.4(2)
O1 Na1 Mo1 . . 25.40(10)
O2 Na1 Mo1 2 . 96.76(11)
O5 Na1 Mo1 2 . 73.58(11)
O2 Na1 Mo1 1_545 . 88.36(13)
Mo2 Na1 Mo1 2 . 75.73(6)
Fe2 Na1 Mo1 2_545 . 133.48(10)
Mo1 Na1 Mo1 1_545 . 156.39(14)
Mo1 O1 Fe2 . . 122.44(18)
Mo1 O1 Na1 . . 121.0(2)
Fe2 O1 Na1 . . 114.6(2)
Mo2 O2 Fe2 . 1_565 131.6(2)
Mo2 O2 Na1 . 2 93.64(18)
Fe2 O2 Na1 1_565 2 91.40(15)
Mo2 O2 Na1 . 1_565 131.14(18)
Fe2 O2 Na1 1_565 1_565 91.50(14)
Na1 O2 Na1 2 1_565 109.24(17)
Mo1 O3 Fe2 . 2 138.11(19)
Mo1 O3 Na1 . 1_565 118.24(18)
Fe2 O3 Na1 2 1_565 100.98(16)
Mo1 O4 Fe2 . 2_455 150.6(2)
Mo2 O5 Fe1 . 1_556 143.8(2)
Mo2 O5 Na1 . 2 89.74(18)
Fe1 O5 Na1 1_556 2 123.82(19)
Mo1 O6 Fe1 . . 160.2(3)
Mo3 O7 Fe1 . 1_655 156.5(3)
Mo3 O8 Fe1 . . 128.50(19)
Mo3 O8 Fe1 . 2_554 130.62(18)
Fe1 O8 Fe1 . 2_554 99.16(15)
Mo3 O9 Fe2 . 2 164.9(3)
Mo3 O10 Fe1 . 2_564 140.7(2)
Mo2 O11 Na1 . 2_455 150.7(3)
Mo2 O12 Fe2 . . 155.1(3)

loop_
_geom_bond_atom_site_label_1
_geom_bond_atom_site_label_2
_geom_bond_site_symmetry_2
_geom_bond_distance
Mo1 O6 . 1.733(4)
Mo1 O4 . 1.761(3)
Mo1 O3 . 1.776(4)
Mo1 O1 . 1.792(3)
Mo1 Na1 1_565 3.520(3)
Mo1 Na1 . 3.581(3)
Mo2 O11 . 1.718(4)
Mo2 O5 . 1.767(4)
Mo2 O12 . 1.789(4)
Mo2 O2 . 1.792(4)
Mo2 Na1 2 3.290(3)
Mo3 O7 . 1.738(4)
Mo3 O10 . 1.752(4)
Mo3 O9 . 1.761(4)
Mo3 O8 . 1.797(4)
Fe1 O7 1_455 2.034(4)
Fe1 O6 . 2.054(4)
Fe1 O5 1_554 2.055(4)
Fe1 O10 2_564 2.076(4)
Fe1 O8 . 2.108(4)
Fe1 O8 2_554 2.123(4)
Fe2 O9 2 2.006(4)
Fe2 O4 2_455 2.007(4)
Fe2 O12 . 2.015(4)
Fe2 O1 . 2.016(4)
Fe2 O2 1_545 2.015(3)
Fe2 O3 2 2.044(3)
Fe2 Na1 2_545 3.366(3)
Na1 O11 2_455 2.262(5)
Na1 O3 1_545 2.313(5)
Na1 O1 . 2.314(5)
Na1 O2 2 2.648(5)
Na1 O5 2 2.783(6)
Na1 O2 1_545 2.987(7)
Na1 Mo2 2 3.290(3)
Na1 Fe2 2_545 3.366(3)
Na1 Mo1 1_545 3.520(3)
O2 Fe2 1_565 2.015(3)
O2 Na1 2 2.648(5)
O2 Na1 1_565 2.987(7)
O3 Fe2 2 2.044(3)
O3 Na1 1_565 2.313(5)
O4 Fe2 2_455 2.007(4)
O5 Fe1 1_556 2.055(4)
O5 Na1 2 2.783(6)
O7 Fe1 1_655 2.034(4)
O8 Fe1 2_554 2.123(4)
O9 Fe2 2 2.006(4)
O10 Fe1 2_564 2.076(4)
O11 Na1 2_455 2.262(5)

loop_
_geom_torsion_atom_site_label_1
_geom_torsion_atom_site_label_2
_geom_torsion_atom_site_label_3
_geom_torsion_atom_site_label_4
_geom_torsion_site_symmetry_1
_geom_torsion_site_symmetry_4
_geom_torsion
O6 Mo1 Na1 O11 . 2_455 -72.7(2)
O4 Mo1 Na1 O11 . 2_455 28.6(3)
O3 Mo1 Na1 O11 . 2_455 -170.6(2)
O1 Mo1 Na1 O11 . 2_455 114.4(3)
Na1 Mo1 Na1 O11 1_565 2_455 -135.5(3)
O6 Mo1 Na1 O3 . 1_545 170.1(5)
O4 Mo1 Na1 O3 . 1_545 -88.7(5)
O3 Mo1 Na1 O3 . 1_545 72.2(5)
O1 Mo1 Na1 O3 . 1_545 -2.8(4)
Na1 Mo1 Na1 O3 1_565 1_545 107.3(6)
O6 Mo1 Na1 O1 . . 172.9(3)
O4 Mo1 Na1 O1 . . -85.9(3)
O3 Mo1 Na1 O1 . . 75.0(3)
Na1 Mo1 Na1 O1 1_565 . 110.1(4)
O6 Mo1 Na1 O2 . 2 116.0(2)
O4 Mo1 Na1 O2 . 2 -142.76(19)
O3 Mo1 Na1 O2 . 2 18.1(3)
O1 Mo1 Na1 O2 . 2 -56.9(2)
Na1 Mo1 Na1 O2 1_565 2 53.2(5)
O6 Mo1 Na1 O5 . 2 56.81(19)
O4 Mo1 Na1 O5 . 2 158.06(17)
O3 Mo1 Na1 O5 . 2 -41.1(2)
O1 Mo1 Na1 O5 . 2 -116.1(2)
Na1 Mo1 Na1 O5 1_565 2 -6.0(4)
O6 Mo1 Na1 O2 . 1_545 -173.61(19)
O4 Mo1 Na1 O2 . 1_545 -72.36(18)
O3 Mo1 Na1 O2 . 1_545 88.5(2)
O1 Mo1 Na1 O2 . 1_545 13.5(2)
Na1 Mo1 Na1 O2 1_565 1_545 123.6(4)
O6 Mo1 Na1 Mo2 . 2 90.46(17)
O4 Mo1 Na1 Mo2 . 2 -168.30(15)
O3 Mo1 Na1 Mo2 . 2 -7.4(2)
O1 Mo1 Na1 Mo2 . 2 -82.4(2)
Na1 Mo1 Na1 Mo2 1_565 2 27.7(4)
O6 Mo1 Na1 Fe2 . 2_545 117.7(3)
O4 Mo1 Na1 Fe2 . 2_545 -141.1(2)
O3 Mo1 Na1 Fe2 . 2_545 19.8(3)
O1 Mo1 Na1 Fe2 . 2_545 -55.2(3)
Na1 Mo1 Na1 Fe2 1_565 2_545 54.9(6)
O6 Mo1 Na1 Mo1 . 1_545 -117.2(4)
O4 Mo1 Na1 Mo1 . 1_545 -16.0(4)
O3 Mo1 Na1 Mo1 . 1_545 144.9(3)
O1 Mo1 Na1 Mo1 . 1_545 69.9(4)
Na1 Mo1 Na1 Mo1 1_565 1_545 180.0
O6 Mo1 O1 Fe2 . . -169.9(2)
O4 Mo1 O1 Fe2 . . -52.5(3)
O3 Mo1 O1 Fe2 . . 73.7(3)
Na1 Mo1 O1 Fe2 1_565 . 60.9(4)
Na1 Mo1 O1 Fe2 . . -162.9(4)
O6 Mo1 O1 Na1 . . -7.0(3)
O4 Mo1 O1 Na1 . . 110.4(2)
O3 Mo1 O1 Na1 . . -123.4(2)
Na1 Mo1 O1 Na1 1_565 . -136.3(3)
O9 Fe2 O1 Mo1 2 . -93(2)
O4 Fe2 O1 Mo1 2_455 . 76.2(2)
O12 Fe2 O1 Mo1 . . -13.5(2)
O2 Fe2 O1 Mo1 1_545 . 164.9(2)
O3 Fe2 O1 Mo1 2 . -104.0(2)
Na1 Fe2 O1 Mo1 2_545 . -144.73(19)
O9 Fe2 O1 Na1 2 . 103(2)
O4 Fe2 O1 Na1 2_455 . -87.70(19)
O12 Fe2 O1 Na1 . . -177.4(2)
O2 Fe2 O1 Na1 1_545 . 0.99(19)
O3 Fe2 O1 Na1 2 . 92.08(19)
Na1 Fe2 O1 Na1 2_545 . 51.4(2)
O11 Na1 O1 Mo1 2_455 . -64.0(3)
O3 Na1 O1 Mo1 1_545 . 178.6(2)
O2 Na1 O1 Mo1 2 . 123.0(2)
O5 Na1 O1 Mo1 2 . 59.8(2)
O2 Na1 O1 Mo1 1_545 . -164.9(2)
Mo2 Na1 O1 Mo1 2 . 90.6(2)
Fe2 Na1 O1 Mo1 2_545 . 138.3(2)
Mo1 Na1 O1 Mo1 1_545 . -143.99(19)
O11 Na1 O1 Fe2 2_455 . 100.2(2)
O3 Na1 O1 Fe2 1_545 . -17.3(3)
O2 Na1 O1 Fe2 2 . -72.8(2)
O5 Na1 O1 Fe2 2 . -136.07(19)
O2 Na1 O1 Fe2 1_545 . -0.74(15)
Mo2 Na1 O1 Fe2 2 . -105.27(17)
Fe2 Na1 O1 Fe2 2_545 . -57.5(3)
Mo1 Na1 O1 Fe2 1_545 . 20.2(3)
Mo1 Na1 O1 Fe2 . . 164.2(3)
O11 Mo2 O2 Fe2 . 1_565 49.5(3)
O5 Mo2 O2 Fe2 . 1_565 -69.2(3)
O12 Mo2 O2 Fe2 . 1_565 172.0(2)
Na1 Mo2 O2 Fe2 2 1_565 -95.1(3)
O11 Mo2 O2 Na1 . 2 144.57(19)
O5 Mo2 O2 Na1 . 2 25.90(19)
O12 Mo2 O2 Na1 . 2 -92.9(2)
O11 Mo2 O2 Na1 . 1_565 -95.8(2)
O5 Mo2 O2 Na1 . 1_565 145.5(2)
O12 Mo2 O2 Na1 . 1_565 26.7(3)
Na1 Mo2 O2 Na1 2 1_565 119.6(3)
O6 Mo1 O3 Fe2 . 2 -81.0(3)
O4 Mo1 O3 Fe2 . 2 161.5(3)
O1 Mo1 O3 Fe2 . 2 34.8(4)
Na1 Mo1 O3 Fe2 1_565 2 -157.3(5)
Na1 Mo1 O3 Fe2 . 2 -0.7(4)
O6 Mo1 O3 Na1 . 1_565 76.3(3)
O4 Mo1 O3 Na1 . 1_565 -41.2(3)
O1 Mo1 O3 Na1 . 1_565 -167.9(2)
Na1 Mo1 O3 Na1 . 1_565 156.6(3)
O6 Mo1 O4 Fe2 . 2_455 44.5(5)
O3 Mo1 O4 Fe2 . 2_455 161.1(4)
O1 Mo1 O4 Fe2 . 2_455 -71.6(5)
Na1 Mo1 O4 Fe2 1_565 2_455 138.6(5)
Na1 Mo1 O4 Fe2 . 2_455 -35.1(5)
O11 Mo2 O5 Fe1 . 1_556 16.3(4)
O12 Mo2 O5 Fe1 . 1_556 -103.7(4)
O2 Mo2 O5 Fe1 . 1_556 135.0(3)
Na1 Mo2 O5 Fe1 2 1_556 159.5(4)
O11 Mo2 O5 Na1 . 2 -143.20(17)
O12 Mo2 O5 Na1 . 2 96.80(18)
O2 Mo2 O5 Na1 . 2 -24.50(17)
O4 Mo1 O6 Fe1 . . 83.9(8)
O3 Mo1 O6 Fe1 . . -35.5(8)
O1 Mo1 O6 Fe1 . . -156.0(7)
Na1 Mo1 O6 Fe1 1_565 . -1.1(7)
Na1 Mo1 O6 Fe1 . . -160.1(8)
O7 Fe1 O6 Mo1 1_455 . -101.0(7)
O5 Fe1 O6 Mo1 1_554 . -161.2(13)
O10 Fe1 O6 Mo1 2_564 . -12.9(7)
O8 Fe1 O6 Mo1 . . 79.2(7)
O8 Fe1 O6 Mo1 2_554 . 159.9(7)
O10 Mo3 O7 Fe1 . 1_655 83.8(7)
O9 Mo3 O7 Fe1 . 1_655 -36.2(7)
O8 Mo3 O7 Fe1 . 1_655 -155.9(6)
O7 Mo3 O8 Fe1 . . -170.7(2)
O10 Mo3 O8 Fe1 . . -50.2(3)
O9 Mo3 O8 Fe1 . . 71.1(3)
O7 Mo3 O8 Fe1 . 2_554 27.5(3)
O10 Mo3 O8 Fe1 . 2_554 148.0(3)
O9 Mo3 O8 Fe1 . 2_554 -90.7(3)
O7 Fe1 O8 Mo3 1_455 . 107(4)
O6 Fe1 O8 Mo3 . . -79.4(3)
O5 Fe1 O8 Mo3 1_554 . 105.1(3)
O10 Fe1 O8 Mo3 2_564 . 10.6(3)
O8 Fe1 O8 Mo3 2_554 . -166.1(4)
O7 Fe1 O8 Fe1 1_455 2_554 -86(4)
O6 Fe1 O8 Fe1 . 2_554 86.71(17)
O5 Fe1 O8 Fe1 1_554 2_554 -88.79(16)
O10 Fe1 O8 Fe1 2_564 2_554 176.77(17)
O8 Fe1 O8 Fe1 2_554 2_554 0.0
O7 Mo3 O9 Fe2 . 2 -73.6(10)
O10 Mo3 O9 Fe2 . 2 166.1(9)
O8 Mo3 O9 Fe2 . 2 44.7(10)
O7 Mo3 O10 Fe1 . 2_564 -97.0(4)
O9 Mo3 O10 Fe1 . 2_564 22.1(4)
O8 Mo3 O10 Fe1 . 2_564 143.8(3)
O5 Mo2 O11 Na1 . 2_455 -173.1(5)
O12 Mo2 O11 Na1 . 2_455 -53.5(5)
O2 Mo2 O11 Na1 . 2_455 70.9(5)
Na1 Mo2 O11 Na1 2 2_455 125.0(5)
O11 Mo2 O12 Fe2 . . -79.2(6)
O5 Mo2 O12 Fe2 . . 41.0(6)
O2 Mo2 O12 Fe2 . . 158.0(5)
Na1 Mo2 O12 Fe2 2 . 101.7(6)
O9 Fe2 O12 Mo2 2 . -2.3(6)
O4 Fe2 O12 Mo2 2_455 . 89.3(6)
O1 Fe2 O12 Mo2 . . -178.7(6)
O2 Fe2 O12 Mo2 1_545 . 162.9(15)
O3 Fe2 O12 Mo2 2 . -87.6(6)
Na1 Fe2 O12 Mo2 2_545 . -73.5(6)
